data_1565814
loop_
_publ_author_name
'Zhou, Weinan'
'Sarma, Tridib'
'Su, Yonghuan'
'Lei, Chuanhu'
'Sessler, Jonathan L.'

_publ_section_title
;
 Kinetic trapping of a cobalt(ii) metallocage using a carbazole-containing
 expanded carbaporphyrinoid ligand
;
_journal_issue 3
_journal_name_full 'Chemical Science'
_journal_page_first 692
_journal_page_last 697
_journal_paper_doi 10.1039/D1SC06514A
_journal_volume 13
_journal_year 2022
_chemical_formula_moiety 'C76 H79 Co2 N8 O, 1.167(Cl), C H Cl3, 0.667(H2 O)'
_chemical_formula_sum 'C77 H81.33 Cl4.17 Co2 N8 O1.67'
_chemical_formula_weight 1411.06
_space_group_crystal_system trigonal
_space_group_IT_number 147
_space_group_name_Hall '-P 3'
_space_group_name_H-M_alt 'P -3'
_atom_sites_solution_hydrogens mixed
_atom_sites_solution_primary dual
_audit_creation_date 2020-12-03
_audit_creation_method
;
Olex2 1.3
(compiled 2020.11.12 svn.r5f609507 for OlexSys, GUI svn.r6226)
;
_audit_update_record
;
2021-08-25 deposited with the CCDC.	2021-12-20 downloaded from the CCDC.
;
_cell_angle_alpha 90
_cell_angle_beta 90
_cell_angle_gamma 120
_cell_formula_units_Z 6
_cell_length_a 31.1312(4)
_cell_length_b 31.1312(4)
_cell_length_c 15.5307(3)
_cell_measurement_reflns_used 9872
_cell_measurement_temperature 173(2)
_cell_measurement_theta_max 67.11
_cell_measurement_theta_min 2.84
_cell_volume 13035.1(3)
_computing_cell_refinement 'SAINT V8.38A (?, 2016)'
_computing_data_reduction 'SAINT V8.38A (?, 2016)'
_computing_molecular_graphics 'Olex2 1.3 (Dolomanov et al., 2009)'
_computing_publication_material 'Olex2 1.3 (Dolomanov et al., 2009)'
_computing_structure_refinement 'SHELXL 2018/3 (Sheldrick, 2015)'
_computing_structure_solution 'SHELXT 2014/5 (Sheldrick, 2014)'
_diffrn_ambient_temperature 173.0
_diffrn_measured_fraction_theta_full 1.000
_diffrn_measured_fraction_theta_max 0.998
_diffrn_measurement_device_type 'Bruker APEX-II CCD'
_diffrn_measurement_method '\f and \w scans'
_diffrn_radiation_type CuK\a
_diffrn_radiation_wavelength 1.54178
_diffrn_reflns_av_R_equivalents 0.0842
_diffrn_reflns_av_unetI/netI 0.0382
_diffrn_reflns_Laue_measured_fraction_full 1.000
_diffrn_reflns_Laue_measured_fraction_max 0.998
_diffrn_reflns_limit_h_max 37
_diffrn_reflns_limit_h_min -37
_diffrn_reflns_limit_k_max 37
_diffrn_reflns_limit_k_min -37
_diffrn_reflns_limit_l_max 18
_diffrn_reflns_limit_l_min -18
_diffrn_reflns_number 165078
_diffrn_reflns_point_group_measured_fraction_full 1.000
_diffrn_reflns_point_group_measured_fraction_max 0.998
_diffrn_reflns_theta_full 67.679
_diffrn_reflns_theta_max 68.408
_diffrn_reflns_theta_min 2.839
_diffrn_standards_number 0
_exptl_absorpt_coefficient_mu 4.496
_exptl_absorpt_correction_T_max 0.7531
_exptl_absorpt_correction_T_min 0.5525
_exptl_absorpt_correction_type none
_exptl_absorpt_process_details
;
SADABS-2016/2 (Bruker,2016/2) was used for absorption correction.
wR2(int) was 0.1002 before and 0.0763 after correction.
The Ratio of minimum to maximum transmission is 0.7336.
The \l/2 correction factor is Not present.
;
_exptl_crystal_colour DarkCyan
_exptl_crystal_density_diffrn 1.079
_exptl_crystal_description block
_exptl_crystal_F_000 4425
_exptl_crystal_preparation 'Magnetic properties'
_refine_diff_density_max 0.681
_refine_diff_density_min -0.576
_refine_diff_density_rms 0.063
_refine_ls_extinction_method none
_refine_ls_goodness_of_fit_ref 1.028
_refine_ls_hydrogen_treatment mixed
_refine_ls_matrix_type full
_refine_ls_number_parameters 853
_refine_ls_number_reflns 15952
_refine_ls_number_restraints 0
_refine_ls_restrained_S_all 1.028
_refine_ls_R_factor_all 0.0803
_refine_ls_R_factor_gt 0.0605
_refine_ls_shift/su_max 0.000
_refine_ls_shift/su_mean 0.000
_refine_ls_structure_factor_coef Fsqd
_refine_ls_weighting_details 'w=1/[\s^2^(Fo^2^)+(0.0976P)^2^+11.8377P] where P=(Fo^2^+2Fc^2^)/3'
_refine_ls_weighting_scheme calc
_refine_ls_wR_factor_gt 0.1669
_refine_ls_wR_factor_ref 0.1820
_reflns_Friedel_coverage 0.000
_reflns_number_gt 12191
_reflns_number_total 15952
_reflns_threshold_expression 'I > 2\s(I)'
_cod_data_source_file d1sc06514a2.cif
_cod_data_source_block ta_a_sq
_cod_depositor_comments 'Adding full bibliography for 1565814--1565817.cif.'
_cod_original_cell_volume 13035.1(4)
_cod_database_code 1565814
_shelx_shelxl_version_number 2018/3
_shelx_space_group_comment
;
The symmetry employed for this shelxl refinement is uniquely defined
by the following loop, which should always be used as a source of
symmetry information in preference to the above space-group names.
They are only intended as comments.
;
_olex2_refinement_description
;
1. Fixed Uiso
 At 1.2 times of:
  All C(H) groups, All C(H,H) groups, All N(H) groups
 At 1.5 times of:
  All C(H,H,H) groups, All O(H,H) groups
2. Others
 Fixed Sof: H2A(0.33333) H2B(0.33333) H3A(0.33333) H3B(0.33333)
3.a Riding coordinates:
 O2(H2A,H2B), O3(H3A,H3B)
3.b Ternary CH refined with riding coordinates:
 C77(H77)
3.c Secondary CH2 refined with riding coordinates:
 C5(H5A,H5B), C7(H7A,H7B), C14(H14A,H14B), C16(H16A,H16B), C23(H23A,H23B),
 C25(H25A,H25B), C43(H43A,H43B), C45(H45A,H45B), C52(H52A,H52B), C54(H54A,H54B),
  C61(H61A,H61B), C63(H63A,H63B)
3.d Aromatic/amide H refined with riding coordinates:
 N4(H4), N8(H8), C9(H9), C18(H18), C28(H28), C29(H29), C32(H32), C33(H33),
 C35(H35), C38(H38), C47(H47), C56(H56), C66(H66), C67(H67), C70(H70), C71(H71),
  C73(H73), C76(H76)
3.e Idealised Me refined as rotating group:
 C6(H6A,H6B,H6C), C8(H8A,H8B,H8C), C15(H15A,H15B,H15C), C17(H17A,H17B,H17C),
 C24(H24A,H24B,H24C), C26(H26A,H26B,H26C), C44(H44A,H44B,H44C), C46(H46A,H46B,
 H46C), C53(H53A,H53B,H53C), C55(H55A,H55B,H55C), C62(H62A,H62B,H62C), C64(H64A,
 H64B,H64C)
;
_olex2_submission_special_instructions 'No special instructions were received'

loop_
_space_group_symop_operation_xyz
'x, y, z'
'-y, x-y, z'
'-x+y, -x, z'
'-x, -y, -z'
'y, -x+y, -z'
'x-y, x, -z'

loop_
_atom_site_label
_atom_site_type_symbol
_atom_site_fract_x
_atom_site_fract_y
_atom_site_fract_z
_atom_site_U_iso_or_equiv
_atom_site_adp_type
_atom_site_occupancy
_atom_site_site_symmetry_order
_atom_site_calc_flag
_atom_site_refinement_flags_posn
_atom_site_refinement_flags_adp
_atom_site_refinement_flags_occupancy
_atom_site_disorder_assembly
_atom_site_disorder_group
Co1 Co 0.17865(2) 0.41298(2) 0.35380(3) 0.03737(14) Uani 1 1 d . . . . .
Co2 Co 0.11655(2) 0.43124(2) 0.18213(3) 0.03727(14) Uani 1 1 d . . . . .
O1 O 0.16894(8) 0.45119(9) 0.26599(15) 0.0376(5) Uani 1 1 d . . . . .
N1 N 0.17730(10) 0.35170(10) 0.30730(18) 0.0399(6) Uani 1 1 d . . . . .
N2 N 0.11382(10) 0.37443(11) 0.41135(19) 0.0431(7) Uani 1 1 d . . . . .
N3 N 0.20386(10) 0.46501(10) 0.44814(17) 0.0367(6) Uani 1 1 d . . . . .
N4 N 0.42203(10) 0.59118(10) 0.36235(18) 0.0387(6) Uani 1 1 d . . . . .
H4 H 0.428316 0.621955 0.357429 0.046 Uiso 1 1 calc R U . . .
N5 N 0.60071(10) 0.64778(10) 0.23322(19) 0.0411(6) Uani 1 1 d . . . . .
N6 N 0.63075(10) 0.73540(11) 0.12600(19) 0.0423(7) Uani 1 1 d . . . . .
N7 N 0.52704(10) 0.68953(10) 0.08520(17) 0.0386(6) Uani 1 1 d . . . . .
N8 N 0.32078(10) 0.52096(10) 0.17495(18) 0.0396(6) Uani 1 1 d . . . . .
H8 H 0.300788 0.533281 0.177197 0.047 Uiso 1 1 calc R U . . .
C1 C 0.20997(13) 0.34561(12) 0.2604(2) 0.0390(7) Uani 1 1 d . . . . .
C2 C 0.19032(13) 0.29391(12) 0.2372(2) 0.0418(8) Uani 1 1 d . . . . .
C3 C 0.14395(13) 0.26908(13) 0.2710(2) 0.0436(8) Uani 1 1 d . . . . .
C4 C 0.13503(13) 0.30425(12) 0.3161(2) 0.0420(8) Uani 1 1 d . . . . .
C5 C 0.21382(15) 0.27268(14) 0.1788(2) 0.0496(9) Uani 1 1 d . . . . .
H5A H 0.239816 0.299948 0.144042 0.060 Uiso 1 1 calc R U . . .
H5B H 0.188257 0.249024 0.138571 0.060 Uiso 1 1 calc R U . . .
C6 C 0.23711(17) 0.24596(15) 0.2259(3) 0.0593(10) Uani 1 1 d . . . . .
H6A H 0.250458 0.232327 0.183573 0.089 Uiso 1 1 calc R U . . .
H6B H 0.211785 0.218961 0.260823 0.089 Uiso 1 1 calc R U . . .
H6C H 0.263960 0.269533 0.263210 0.089 Uiso 1 1 calc R U . . .
C7 C 0.10774(16) 0.21421(14) 0.2669(3) 0.0568(10) Uani 1 1 d . . . . .
H7A H 0.115619 0.200155 0.216170 0.068 Uiso 1 1 calc R U . . .
H7B H 0.073895 0.208953 0.258847 0.068 Uiso 1 1 calc R U . . .
C8 C 0.10833(18) 0.18620(16) 0.3477(3) 0.0734(13) Uani 1 1 d . . . . .
H8A H 0.084297 0.150798 0.341031 0.110 Uiso 1 1 calc R U . . .
H8B H 0.099485 0.199138 0.398056 0.110 Uiso 1 1 calc R U . . .
H8C H 0.141583 0.190749 0.355685 0.110 Uiso 1 1 calc R U . . .
C9 C 0.09155(13) 0.29327(13) 0.3570(2) 0.0467(8) Uani 1 1 d . . . . .
H9 H 0.065940 0.259542 0.354511 0.056 Uiso 1 1 calc R U . . .
C10 C 0.07995(13) 0.32546(13) 0.4020(2) 0.0441(8) Uani 1 1 d . . . . .
C11 C 0.03540(13) 0.31430(15) 0.4472(3) 0.0534(9) Uani 1 1 d . . . . .
C12 C 0.04343(13) 0.35763(15) 0.4840(3) 0.0537(9) Uani 1 1 d . . . . .
C13 C 0.09262(13) 0.39484(14) 0.4615(2) 0.0444(8) Uani 1 1 d . . . . .
C14 C -0.01051(16) 0.26393(17) 0.4539(3) 0.0739(13) Uani 1 1 d . . . . .
H14A H -0.040108 0.267856 0.450052 0.089 Uiso 1 1 calc R U . . .
H14B H -0.011436 0.243394 0.404469 0.089 Uiso 1 1 calc R U . . .
C15 C -0.0130(3) 0.2381(3) 0.5332(5) 0.161(4) Uani 1 1 d . . . . .
H15A H 0.011820 0.227527 0.531744 0.241 Uiso 1 1 calc R U . . .
H15B H -0.046144 0.208968 0.539249 0.241 Uiso 1 1 calc R U . . .
H15C H -0.006344 0.260401 0.582249 0.241 Uiso 1 1 calc R U . . .
C16 C 0.01053(15) 0.36658(18) 0.5436(3) 0.0710(13) Uani 1 1 d . . . . .
H16A H -0.023826 0.338370 0.539382 0.085 Uiso 1 1 calc R U . . .
H16B H 0.010293 0.396895 0.525139 0.085 Uiso 1 1 calc R U . . .
C17 C 0.0277(2) 0.3726(2) 0.6377(3) 0.0812(15) Uani 1 1 d . . . . .
H17A H 0.061251 0.401244 0.642605 0.122 Uiso 1 1 calc R U . . .
H17B H 0.027826 0.342612 0.656417 0.122 Uiso 1 1 calc R U . . .
H17C H 0.004991 0.377820 0.674078 0.122 Uiso 1 1 calc R U . . .
C18 C 0.11931(13) 0.44427(14) 0.4899(2) 0.0437(8) Uani 1 1 d . . . . .
H18 H 0.100118 0.457157 0.514423 0.052 Uiso 1 1 calc R U . . .
C19 C 0.16911(13) 0.47605(13) 0.4867(2) 0.0417(8) Uani 1 1 d . . . . .
C20 C 0.19566(14) 0.52337(13) 0.5289(2) 0.0426(8) Uani 1 1 d . . . . .
C21 C 0.24514(13) 0.54028(12) 0.5201(2) 0.0404(7) Uani 1 1 d . . . . .
C22 C 0.24865(12) 0.50339(12) 0.4668(2) 0.0375(7) Uani 1 1 d . . . . .
C23 C 0.17128(16) 0.54648(15) 0.5802(3) 0.0544(10) Uani 1 1 d . . . . .
H23A H 0.139087 0.537635 0.553201 0.065 Uiso 1 1 calc R U . . .
H23B H 0.192471 0.583023 0.577984 0.065 Uiso 1 1 calc R U . . .
C24 C 0.1625(2) 0.5300(2) 0.6736(3) 0.0814(15) Uani 1 1 d . . . . .
H24A H 0.194427 0.540224 0.701572 0.122 Uiso 1 1 calc R U . . .
H24B H 0.141733 0.493850 0.676293 0.122 Uiso 1 1 calc R U . . .
H24C H 0.145803 0.545387 0.703166 0.122 Uiso 1 1 calc R U . . .
C25 C 0.28617(15) 0.58326(13) 0.5651(2) 0.0503(9) Uani 1 1 d . . . . .
H25A H 0.273773 0.604620 0.588551 0.060 Uiso 1 1 calc R U . . .
H25B H 0.312837 0.603141 0.523309 0.060 Uiso 1 1 calc R U . . .
C26 C 0.30743(17) 0.56689(17) 0.6384(3) 0.0672(12) Uani 1 1 d . . . . .
H26A H 0.323313 0.549115 0.614676 0.101 Uiso 1 1 calc R U . . .
H26B H 0.280615 0.544948 0.677428 0.101 Uiso 1 1 calc R U . . .
H26C H 0.332010 0.596111 0.670192 0.101 Uiso 1 1 calc R U . . .
C27 C 0.29417(12) 0.50522(12) 0.4380(2) 0.0362(7) Uani 1 1 d . . . . .
C28 C 0.29779(13) 0.46161(12) 0.4368(2) 0.0390(7) Uani 1 1 d . . . . .
H28 H 0.269993 0.430883 0.453390 0.047 Uiso 1 1 calc R U . . .
C29 C 0.34060(13) 0.46305(12) 0.4122(2) 0.0393(7) Uani 1 1 d . . . . .
H29 H 0.342353 0.433452 0.411233 0.047 Uiso 1 1 calc R U . . .
C30 C 0.38161(12) 0.50789(12) 0.3885(2) 0.0365(7) Uani 1 1 d . . . . .
C31 C 0.43143(12) 0.52333(12) 0.3608(2) 0.0390(7) Uani 1 1 d . . . . .
C32 C 0.45881(14) 0.49933(13) 0.3475(2) 0.0463(8) Uani 1 1 d . . . . .
H32 H 0.443917 0.464603 0.356498 0.056 Uiso 1 1 calc R U . . .
C33 C 0.50731(14) 0.52642(13) 0.3212(3) 0.0482(9) Uani 1 1 d . . . . .
H33 H 0.525477 0.509813 0.311453 0.058 Uiso 1 1 calc R U . . .
C34 C 0.53110(13) 0.57830(13) 0.3083(2) 0.0414(8) Uani 1 1 d . . . . .
C35 C 0.50421(12) 0.60258(12) 0.3206(2) 0.0395(7) Uani 1 1 d . . . . .
H35 H 0.519321 0.637359 0.311895 0.047 Uiso 1 1 calc R U . . .
C36 C 0.45505(12) 0.57505(12) 0.3456(2) 0.0382(7) Uani 1 1 d . . . . .
C37 C 0.37752(12) 0.55134(12) 0.3881(2) 0.0358(7) Uani 1 1 d . . . . .
C38 C 0.33464(12) 0.55045(12) 0.4129(2) 0.0365(7) Uani 1 1 d . . . . .
H38 H 0.332636 0.579911 0.412933 0.044 Uiso 1 1 calc R U . . .
C39 C 0.58291(13) 0.60665(13) 0.2834(2) 0.0422(8) Uani 1 1 d . . . . .
C40 C 0.62267(14) 0.59779(14) 0.3096(3) 0.0494(9) Uani 1 1 d . . . . .
C41 C 0.66513(13) 0.63478(14) 0.2732(3) 0.0504(9) Uani 1 1 d . . . . .
C42 C 0.65222(13) 0.66668(13) 0.2266(2) 0.0444(8) Uani 1 1 d . . . . .
C43 C 0.61956(17) 0.55917(16) 0.3720(3) 0.0634(11) Uani 1 1 d . . . . .
H43A H 0.647213 0.575553 0.413660 0.076 Uiso 1 1 calc R U . . .
H43B H 0.588217 0.546081 0.404848 0.076 Uiso 1 1 calc R U . . .
C44 C 0.6215(2) 0.51626(18) 0.3322(4) 0.0823(15) Uani 1 1 d . . . . .
H44A H 0.596962 0.502124 0.285828 0.123 Uiso 1 1 calc R U . . .
H44B H 0.614112 0.490878 0.376122 0.123 Uiso 1 1 calc R U . . .
H44C H 0.654718 0.527758 0.308706 0.123 Uiso 1 1 calc R U . . .
C45 C 0.71663(15) 0.64174(17) 0.2766(3) 0.0686(13) Uani 1 1 d . . . . .
H45A H 0.740627 0.677011 0.288881 0.082 Uiso 1 1 calc R U . . .
H45B H 0.718352 0.621709 0.324557 0.082 Uiso 1 1 calc R U . . .
C46 C 0.73148(19) 0.6271(2) 0.1946(5) 0.0964(19) Uani 1 1 d . . . . .
H46A H 0.730453 0.647141 0.146892 0.145 Uiso 1 1 calc R U . . .
H46B H 0.708478 0.591894 0.182834 0.145 Uiso 1 1 calc R U . . .
H46C H 0.765210 0.632555 0.200483 0.145 Uiso 1 1 calc R U . . .
C47 C 0.68564(13) 0.70964(13) 0.1859(2) 0.0438(8) Uani 1 1 d . . . . .
H47 H 0.719330 0.717773 0.189856 0.053 Uiso 1 1 calc R U . . .
C48 C 0.67719(12) 0.74330(13) 0.1394(2) 0.0421(8) Uani 1 1 d . . . . .
C49 C 0.71286(13) 0.78786(13) 0.0971(2) 0.0438(8) Uani 1 1 d . . . . .
C50 C 0.68644(13) 0.80719(13) 0.0579(2) 0.0425(8) Uani 1 1 d . . . . .
C51 C 0.63534(13) 0.77331(13) 0.0758(2) 0.0413(8) Uani 1 1 d . . . . .
C52 C 0.76727(13) 0.80619(15) 0.0944(3) 0.0524(9) Uani 1 1 d . . . . .
H52A H 0.778250 0.801948 0.151964 0.063 Uiso 1 1 calc R U . . .
H52B H 0.785053 0.842096 0.080968 0.063 Uiso 1 1 calc R U . . .
C53 C 0.78143(17) 0.7793(2) 0.0279(3) 0.0755(14) Uani 1 1 d . . . . .
H53A H 0.817628 0.794781 0.025480 0.113 Uiso 1 1 calc R U . . .
H53B H 0.768860 0.781597 -0.028805 0.113 Uiso 1 1 calc R U . . .
H53C H 0.766913 0.744402 0.044235 0.113 Uiso 1 1 calc R U . . .
C54 C 0.70605(15) 0.85278(13) 0.0035(3) 0.0510(9) Uani 1 1 d . . . . .
H54A H 0.739863 0.877100 0.023455 0.061 Uiso 1 1 calc R U . . .
H54B H 0.684824 0.867784 0.011780 0.061 Uiso 1 1 calc R U . . .
C55 C 0.7081(2) 0.84316(18) -0.0918(3) 0.0722(13) Uani 1 1 d . . . . .
H55A H 0.674457 0.820740 -0.112981 0.108 Uiso 1 1 calc R U . . .
H55B H 0.728705 0.827934 -0.100583 0.108 Uiso 1 1 calc R U . . .
H55C H 0.722366 0.874603 -0.123319 0.108 Uiso 1 1 calc R U . . .
C56 C 0.59300(13) 0.77343(13) 0.0434(2) 0.0425(8) Uani 1 1 d . . . . .
H56 H 0.598928 0.803153 0.015865 0.051 Uiso 1 1 calc R U . . .
C57 C 0.54474(13) 0.73637(13) 0.0465(2) 0.0425(8) Uani 1 1 d . . . . .
C58 C 0.50303(14) 0.73738(14) 0.0057(2) 0.0480(8) Uani 1 1 d . . . . .
C59 C 0.46201(13) 0.69201(15) 0.0187(2) 0.0488(9) Uani 1 1 d . . . . .
C60 C 0.47846(13) 0.66368(13) 0.0696(2) 0.0414(8) Uani 1 1 d . . . . .
C61 C 0.50669(16) 0.78037(17) -0.0444(3) 0.0649(12) Uani 1 1 d . . . . .
H61A H 0.476890 0.783135 -0.032783 0.078 Uiso 1 1 calc R U . . .
H61B H 0.536014 0.811336 -0.024274 0.078 Uiso 1 1 calc R U . . .
C62 C 0.5110(2) 0.7752(2) -0.1388(3) 0.0937(18) Uani 1 1 d . . . . .
H62A H 0.484030 0.742922 -0.158001 0.141 Uiso 1 1 calc R U . . .
H62B H 0.542956 0.777685 -0.151584 0.141 Uiso 1 1 calc R U . . .
H62C H 0.508758 0.801696 -0.169002 0.141 Uiso 1 1 calc R U . . .
C63 C 0.41216(15) 0.67405(18) -0.0227(3) 0.0664(13) Uani 1 1 d . . . . .
H63A H 0.386082 0.658913 0.021978 0.080 Uiso 1 1 calc R U . . .
H63B H 0.410956 0.702811 -0.047068 0.080 Uiso 1 1 calc R U . . .
C64 C 0.40126(18) 0.6368(2) -0.0927(3) 0.0850(16) Uani 1 1 d . . . . .
H64A H 0.398722 0.606702 -0.067878 0.128 Uiso 1 1 calc R U . . .
H64B H 0.428062 0.650793 -0.135301 0.128 Uiso 1 1 calc R U . . .
H64C H 0.369857 0.628656 -0.120673 0.128 Uiso 1 1 calc R U . . .
C65 C 0.44770(12) 0.61252(13) 0.1005(2) 0.0406(7) Uani 1 1 d . . . . .
C66 C 0.46757(13) 0.58074(14) 0.1063(2) 0.0449(8) Uani 1 1 d . . . . .
H66 H 0.501301 0.592984 0.091181 0.054 Uiso 1 1 calc R U . . .
C67 C 0.43939(13) 0.53253(13) 0.1332(2) 0.0428(8) Uani 1 1 d . . . . .
H67 H 0.453515 0.511691 0.136672 0.051 Uiso 1 1 calc R U . . .
C68 C 0.38977(13) 0.51427(13) 0.1554(2) 0.0393(7) Uani 1 1 d . . . . .
C69 C 0.35011(12) 0.46732(12) 0.1834(2) 0.0379(7) Uani 1 1 d . . . . .
C70 C 0.34516(13) 0.42089(13) 0.2001(2) 0.0440(8) Uani 1 1 d . . . . .
H70 H 0.372875 0.416159 0.193825 0.053 Uiso 1 1 calc R U . . .
C71 C 0.30041(13) 0.38246(13) 0.2254(2) 0.0434(8) Uani 1 1 d . . . . .
H71 H 0.297470 0.351149 0.237146 0.052 Uiso 1 1 calc R U . . .
C72 C 0.25824(12) 0.38807(12) 0.2345(2) 0.0383(7) Uani 1 1 d . . . . .
C73 C 0.26205(12) 0.43362(12) 0.2188(2) 0.0381(7) Uani 1 1 d . . . . .
H73 H 0.234055 0.437939 0.224540 0.046 Uiso 1 1 calc R U . . .
C74 C 0.30821(12) 0.47307(12) 0.1944(2) 0.0361(7) Uani 1 1 d . . . . .
C75 C 0.37029(12) 0.54661(12) 0.1511(2) 0.0384(7) Uani 1 1 d . . . . .
C76 C 0.39843(12) 0.59529(13) 0.1242(2) 0.0396(7) Uani 1 1 d . . . . .
H76 H 0.384641 0.616458 0.121900 0.048 Uiso 1 1 calc R U . . .
Cl1 Cl 0.000000 0.000000 0.000000 0.0812(8) Uani 1 6 d S T P . .
Cl2 Cl 0.43649(4) 0.69161(4) 0.26840(7) 0.0662(3) Uani 1 1 d . . . . .
Cl3 Cl 0.58241(7) 0.78558(7) 0.65108(11) 0.1244(7) Uani 1 1 d . . . . .
Cl4 Cl 0.66364(6) 0.85095(5) 0.54166(9) 0.0864(4) Uani 1 1 d . . . . .
Cl5 Cl 0.68005(11) 0.80018(10) 0.68144(14) 0.1542(9) Uani 1 1 d . . . . .
C77 C 0.6377(3) 0.7965(2) 0.6045(3) 0.0959(19) Uani 1 1 d . . . . .
H77 H 0.630215 0.768076 0.565437 0.115 Uiso 1 1 calc R U . . .
O2 O 0.333333 0.666667 0.3813(5) 0.113(2) Uani 1 3 d S T P . .
H2A H 0.356290 0.665450 0.353771 0.169 Uiso 0.3333 1 d R U P . .
H2B H 0.319990 0.682180 0.359351 0.169 Uiso 0.3333 1 d R U P . .
O3 O 0.333333 0.666667 0.1619(6) 0.149(3) Uani 1 3 d S T P . .
H3A H 0.316900 0.678020 0.187187 0.224 Uiso 0.3333 1 d R U P . .
H3B H 0.350770 0.658150 0.191607 0.224 Uiso 0.3333 1 d R U P . .
H1 H 0.1923(17) 0.4803(17) 0.267(3) 0.057(13) Uiso 1 1 d . . . . .

loop_
_atom_site_aniso_label
_atom_site_aniso_U_11
_atom_site_aniso_U_22
_atom_site_aniso_U_33
_atom_site_aniso_U_23
_atom_site_aniso_U_13
_atom_site_aniso_U_12
Co1 0.0361(3) 0.0335(3) 0.0420(3) 0.0020(2) 0.0086(2) 0.0170(2)
Co2 0.0289(3) 0.0345(3) 0.0427(3) -0.0089(2) 0.0007(2) 0.0116(2)
O1 0.0310(12) 0.0330(12) 0.0455(13) -0.0022(10) 0.0017(10) 0.0136(10)
N1 0.0406(15) 0.0347(14) 0.0435(15) 0.0024(12) 0.0039(12) 0.0182(12)
N2 0.0368(15) 0.0430(16) 0.0474(17) 0.0055(13) 0.0080(12) 0.0183(13)
N3 0.0377(15) 0.0385(14) 0.0384(14) 0.0024(11) 0.0073(11) 0.0223(12)
N4 0.0391(15) 0.0301(13) 0.0480(16) 0.0068(12) 0.0066(12) 0.0182(12)
N5 0.0367(15) 0.0418(15) 0.0518(17) 0.0068(13) 0.0062(12) 0.0249(13)
N6 0.0377(15) 0.0427(16) 0.0481(16) 0.0099(13) 0.0118(12) 0.0211(13)
N7 0.0382(15) 0.0414(15) 0.0402(15) 0.0106(12) 0.0092(12) 0.0230(13)
N8 0.0348(14) 0.0378(15) 0.0524(17) 0.0070(12) 0.0100(12) 0.0229(12)
C1 0.0429(18) 0.0374(17) 0.0393(17) 0.0020(14) 0.0012(14) 0.0220(15)
C2 0.049(2) 0.0378(18) 0.0412(18) -0.0028(14) -0.0057(15) 0.0239(16)
C3 0.047(2) 0.0353(17) 0.0457(19) -0.0006(15) -0.0056(15) 0.0189(16)
C4 0.0415(18) 0.0355(17) 0.0462(19) 0.0022(14) -0.0007(15) 0.0172(15)
C5 0.059(2) 0.045(2) 0.050(2) -0.0093(16) -0.0079(18) 0.0304(18)
C6 0.070(3) 0.050(2) 0.067(3) -0.0074(19) -0.010(2) 0.038(2)
C7 0.057(2) 0.0363(19) 0.071(3) -0.0097(18) -0.010(2) 0.0187(18)
C8 0.071(3) 0.042(2) 0.096(4) 0.016(2) 0.002(3) 0.019(2)
C9 0.0388(18) 0.0351(18) 0.054(2) 0.0048(15) 0.0011(16) 0.0093(15)
C10 0.0375(18) 0.0418(19) 0.048(2) 0.0050(15) 0.0035(15) 0.0158(15)
C11 0.0328(18) 0.053(2) 0.065(2) 0.0054(19) 0.0052(17) 0.0138(17)
C12 0.0336(18) 0.061(2) 0.064(2) 0.0031(19) 0.0089(17) 0.0223(18)
C13 0.0390(18) 0.052(2) 0.048(2) 0.0068(16) 0.0087(15) 0.0266(17)
C14 0.043(2) 0.059(3) 0.093(4) 0.006(2) 0.015(2) 0.006(2)
C15 0.142(7) 0.087(5) 0.136(6) 0.042(5) -0.013(5) -0.032(5)
C16 0.039(2) 0.070(3) 0.101(4) 0.003(3) 0.024(2) 0.025(2)
C17 0.074(3) 0.088(4) 0.078(3) 0.009(3) 0.037(3) 0.038(3)
C18 0.0436(19) 0.051(2) 0.0451(19) 0.0100(16) 0.0124(15) 0.0296(17)
C19 0.0437(19) 0.0463(19) 0.0434(19) 0.0052(15) 0.0076(15) 0.0287(16)
C20 0.053(2) 0.0429(19) 0.0414(18) 0.0055(15) 0.0100(15) 0.0313(17)
C21 0.0479(19) 0.0353(17) 0.0407(18) 0.0052(14) 0.0089(15) 0.0227(15)
C22 0.0416(18) 0.0333(16) 0.0388(17) 0.0061(13) 0.0079(14) 0.0196(15)
C23 0.058(2) 0.053(2) 0.064(2) -0.0044(19) 0.0115(19) 0.037(2)
C24 0.107(4) 0.108(4) 0.061(3) 0.002(3) 0.022(3) 0.078(4)
C25 0.056(2) 0.0387(19) 0.052(2) -0.0044(16) 0.0114(17) 0.0202(17)
C26 0.060(3) 0.063(3) 0.065(3) -0.002(2) -0.003(2) 0.019(2)
C27 0.0389(17) 0.0356(16) 0.0351(16) 0.0015(13) 0.0025(13) 0.0195(14)
C28 0.0435(18) 0.0327(16) 0.0406(18) 0.0077(14) 0.0074(14) 0.0189(15)
C29 0.0461(19) 0.0333(16) 0.0449(19) 0.0092(14) 0.0091(15) 0.0247(15)
C30 0.0432(18) 0.0368(17) 0.0348(16) 0.0053(13) 0.0046(14) 0.0240(15)
C31 0.0428(18) 0.0357(17) 0.0427(18) 0.0080(14) 0.0064(14) 0.0228(15)
C32 0.049(2) 0.0385(18) 0.059(2) 0.0120(16) 0.0105(17) 0.0279(17)
C33 0.048(2) 0.0427(19) 0.064(2) 0.0125(17) 0.0098(17) 0.0298(17)
C34 0.0429(18) 0.0395(18) 0.0455(19) 0.0065(15) 0.0029(15) 0.0233(15)
C35 0.0414(18) 0.0358(17) 0.0448(19) 0.0088(14) 0.0039(15) 0.0218(15)
C36 0.0420(18) 0.0375(17) 0.0411(18) 0.0063(14) 0.0045(14) 0.0245(15)
C37 0.0392(17) 0.0355(16) 0.0345(16) 0.0054(13) 0.0039(13) 0.0200(14)
C38 0.0399(17) 0.0333(16) 0.0381(17) 0.0014(13) 0.0008(14) 0.0196(14)
C39 0.0410(18) 0.0413(18) 0.050(2) 0.0022(15) 0.0007(15) 0.0248(16)
C40 0.046(2) 0.045(2) 0.063(2) 0.0029(17) -0.0066(17) 0.0268(17)
C41 0.0385(19) 0.046(2) 0.072(3) 0.0017(18) -0.0032(17) 0.0247(17)
C42 0.0371(18) 0.0448(19) 0.054(2) 0.0015(16) 0.0023(15) 0.0224(16)
C43 0.058(2) 0.061(3) 0.079(3) 0.008(2) -0.013(2) 0.035(2)
C44 0.077(3) 0.061(3) 0.124(5) 0.016(3) 0.000(3) 0.046(3)
C45 0.043(2) 0.060(3) 0.106(4) 0.014(2) -0.009(2) 0.028(2)
C46 0.055(3) 0.090(4) 0.161(6) 0.001(4) 0.016(3) 0.048(3)
C47 0.0355(18) 0.047(2) 0.054(2) -0.0012(16) 0.0027(15) 0.0240(16)
C48 0.0356(17) 0.0468(19) 0.0446(19) 0.0007(15) 0.0083(14) 0.0212(16)
C49 0.0402(18) 0.0417(19) 0.0448(19) -0.0022(15) 0.0095(15) 0.0170(15)
C50 0.0409(18) 0.0380(18) 0.0444(19) 0.0001(15) 0.0087(15) 0.0167(15)
C51 0.0411(18) 0.0402(18) 0.0437(19) 0.0029(15) 0.0097(15) 0.0212(15)
C52 0.0386(19) 0.050(2) 0.059(2) 0.0010(18) 0.0061(17) 0.0152(17)
C53 0.052(3) 0.092(3) 0.088(3) -0.008(3) 0.018(2) 0.040(3)
C54 0.048(2) 0.0370(19) 0.061(2) 0.0058(17) 0.0112(18) 0.0165(17)
C55 0.094(4) 0.065(3) 0.057(3) 0.017(2) 0.017(2) 0.039(3)
C56 0.048(2) 0.0382(18) 0.0435(19) 0.0078(15) 0.0100(15) 0.0230(16)
C57 0.0467(19) 0.0448(19) 0.0421(19) 0.0093(15) 0.0079(15) 0.0274(17)
C58 0.045(2) 0.051(2) 0.052(2) 0.0138(17) 0.0077(16) 0.0278(17)
C59 0.0401(19) 0.058(2) 0.053(2) 0.0169(18) 0.0104(16) 0.0288(18)
C60 0.0405(18) 0.0457(19) 0.0432(19) 0.0095(15) 0.0106(15) 0.0256(16)
C61 0.053(2) 0.068(3) 0.078(3) 0.033(2) 0.009(2) 0.034(2)
C62 0.104(4) 0.080(4) 0.074(3) 0.035(3) -0.001(3) 0.029(3)
C63 0.045(2) 0.083(3) 0.073(3) 0.041(3) 0.013(2) 0.033(2)
C64 0.051(3) 0.105(4) 0.070(3) 0.012(3) -0.007(2) 0.017(3)
C65 0.0370(17) 0.0450(19) 0.0400(18) 0.0066(15) 0.0048(14) 0.0207(15)
C66 0.0376(18) 0.057(2) 0.048(2) 0.0082(17) 0.0101(15) 0.0295(17)
C67 0.0442(19) 0.049(2) 0.0471(19) 0.0085(16) 0.0111(15) 0.0322(17)
C68 0.0421(18) 0.0441(18) 0.0395(18) 0.0043(14) 0.0065(14) 0.0273(16)
C69 0.0413(18) 0.0409(18) 0.0377(17) 0.0039(14) 0.0067(14) 0.0251(15)
C70 0.047(2) 0.050(2) 0.048(2) 0.0066(16) 0.0073(16) 0.0338(17)
C71 0.0446(19) 0.0426(19) 0.049(2) 0.0048(15) 0.0057(16) 0.0261(16)
C72 0.0426(18) 0.0394(17) 0.0368(17) 0.0009(14) 0.0055(14) 0.0232(15)
C73 0.0402(18) 0.0386(17) 0.0398(17) 0.0022(14) 0.0064(14) 0.0230(15)
C74 0.0384(17) 0.0406(17) 0.0354(16) 0.0029(13) 0.0049(13) 0.0243(15)
C75 0.0377(17) 0.0427(18) 0.0374(17) 0.0016(14) 0.0068(14) 0.0220(15)
C76 0.0374(17) 0.0426(18) 0.0449(19) 0.0051(15) 0.0062(14) 0.0245(15)
Cl1 0.0638(10) 0.0638(10) 0.116(2) 0.000 0.000 0.0319(5)
Cl2 0.0769(7) 0.0503(5) 0.0717(7) 0.0040(5) 0.0025(5) 0.0319(5)
Cl3 0.1203(13) 0.1050(12) 0.0892(10) -0.0132(9) 0.0011(9) 0.0123(10)
Cl4 0.1009(10) 0.0669(7) 0.0895(9) 0.0026(6) -0.0060(7) 0.0405(7)
Cl5 0.211(2) 0.189(2) 0.1132(14) 0.0182(14) -0.0264(15) 0.137(2)
C77 0.153(6) 0.066(3) 0.066(3) -0.010(3) -0.011(3) 0.052(4)
O2 0.128(4) 0.128(4) 0.082(5) 0.000 0.000 0.0641(19)
O3 0.165(6) 0.165(6) 0.117(7) 0.000 0.000 0.083(3)

loop_
_atom_type_symbol
_atom_type_description
_atom_type_scat_dispersion_real
_atom_type_scat_dispersion_imag
_atom_type_scat_source
C C 0.0181 0.0091 'International Tables Vol C Tables 4.2.6.8 and 6.1.1.4'
H H 0.0000 0.0000 'International Tables Vol C Tables 4.2.6.8 and 6.1.1.4'
Cl Cl 0.3639 0.7018 'International Tables Vol C Tables 4.2.6.8 and 6.1.1.4'
Co Co -2.3653 3.6143 'International Tables Vol C Tables 4.2.6.8 and 6.1.1.4'
N N 0.0311 0.0180 'International Tables Vol C Tables 4.2.6.8 and 6.1.1.4'
O O 0.0492 0.0322 'International Tables Vol C Tables 4.2.6.8 and 6.1.1.4'

loop_
_geom_angle_atom_site_label_1
_geom_angle_atom_site_label_2
_geom_angle_atom_site_label_3
_geom_angle
_geom_angle_site_symmetry_1
_geom_angle_site_symmetry_3
_geom_angle_publ_flag
O1 Co1 N1 113.19(11) . . ?
O1 Co1 N2 105.50(11) . . ?
O1 Co1 N3 97.78(10) . . ?
N1 Co1 N3 146.01(11) . . ?
N2 Co1 N1 93.19(12) . . ?
N2 Co1 N3 91.62(12) . . ?
O1 Co2 N5 114.47(11) . 3_565 ?
O1 Co2 N6 109.10(11) . 3_565 ?
O1 Co2 N7 94.74(11) . 3_565 ?
N6 Co2 N5 93.46(12) 3_565 3_565 ?
N6 Co2 N7 91.47(11) 3_565 3_565 ?
N7 Co2 N5 146.72(12) 3_565 3_565 ?
Co1 O1 Co2 130.21(13) . . ?
Co1 O1 H1 110(3) . . ?
Co2 O1 H1 120(3) . . ?
C1 N1 Co1 132.0(2) . . ?
C1 N1 C4 106.3(3) . . ?
C4 N1 Co1 121.5(2) . . ?
C10 N2 Co1 128.1(2) . . ?
C10 N2 C13 107.3(3) . . ?
C13 N2 Co1 124.1(2) . . ?
C19 N3 Co1 117.4(2) . . ?
C22 N3 Co1 133.2(2) . . ?
C22 N3 C19 105.8(3) . . ?
C36 N4 H4 125.5 . . ?
C36 N4 C37 108.9(3) . . ?
C37 N4 H4 125.5 . . ?
C39 N5 Co2 132.7(2) . 2_665 ?
C39 N5 C42 106.2(3) . . ?
C42 N5 Co2 120.8(2) . 2_665 ?
C48 N6 Co2 127.4(2) . 2_665 ?
C48 N6 C51 106.9(3) . . ?
C51 N6 Co2 125.1(2) . 2_665 ?
C57 N7 Co2 116.7(2) . 2_665 ?
C60 N7 Co2 131.6(2) . 2_665 ?
C60 N7 C57 106.6(3) . . ?
C74 N8 H8 125.8 . . ?
C74 N8 C75 108.4(3) . . ?
C75 N8 H8 125.8 . . ?
N1 C1 C2 111.3(3) . . ?
N1 C1 C72 121.8(3) . . ?
C2 C1 C72 126.9(3) . . ?
C1 C2 C5 127.4(3) . . ?
C3 C2 C1 105.9(3) . . ?
C3 C2 C5 126.4(3) . . ?
C2 C3 C4 108.1(3) . . ?
C2 C3 C7 127.6(3) . . ?
C4 C3 C7 124.3(3) . . ?
N1 C4 C3 108.4(3) . . ?
C9 C4 N1 126.3(3) . . ?
C9 C4 C3 125.2(3) . . ?
C2 C5 H5A 108.6 . . ?
C2 C5 H5B 108.6 . . ?
C2 C5 C6 114.6(3) . . ?
H5A C5 H5B 107.6 . . ?
C6 C5 H5A 108.6 . . ?
C6 C5 H5B 108.6 . . ?
C5 C6 H6A 109.5 . . ?
C5 C6 H6B 109.5 . . ?
C5 C6 H6C 109.5 . . ?
H6A C6 H6B 109.5 . . ?
H6A C6 H6C 109.5 . . ?
H6B C6 H6C 109.5 . . ?
C3 C7 H7A 108.9 . . ?
C3 C7 H7B 108.9 . . ?
C3 C7 C8 113.3(3) . . ?
H7A C7 H7B 107.7 . . ?
C8 C7 H7A 108.9 . . ?
C8 C7 H7B 108.9 . . ?
C7 C8 H8A 109.5 . . ?
C7 C8 H8B 109.5 . . ?
C7 C8 H8C 109.5 . . ?
H8A C8 H8B 109.5 . . ?
H8A C8 H8C 109.5 . . ?
H8B C8 H8C 109.5 . . ?
C4 C9 H9 115.7 . . ?
C4 C9 C10 128.5(3) . . ?
C10 C9 H9 115.7 . . ?
N2 C10 C9 121.3(3) . . ?
N2 C10 C11 109.5(3) . . ?
C9 C10 C11 129.2(3) . . ?
C10 C11 C14 125.8(4) . . ?
C12 C11 C10 106.7(3) . . ?
C12 C11 C14 127.4(4) . . ?
C11 C12 C13 106.9(3) . . ?
C11 C12 C16 129.3(4) . . ?
C13 C12 C16 123.6(4) . . ?
N2 C13 C12 109.5(3) . . ?
N2 C13 C18 122.0(3) . . ?
C18 C13 C12 128.2(3) . . ?
C11 C14 H14A 108.9 . . ?
C11 C14 H14B 108.9 . . ?
H14A C14 H14B 107.7 . . ?
C15 C14 C11 113.3(5) . . ?
C15 C14 H14A 108.9 . . ?
C15 C14 H14B 108.9 . . ?
C14 C15 H15A 109.5 . . ?
C14 C15 H15B 109.5 . . ?
C14 C15 H15C 109.5 . . ?
H15A C15 H15B 109.5 . . ?
H15A C15 H15C 109.5 . . ?
H15B C15 H15C 109.5 . . ?
C12 C16 H16A 109.1 . . ?
C12 C16 H16B 109.1 . . ?
C12 C16 C17 112.3(4) . . ?
H16A C16 H16B 107.9 . . ?
C17 C16 H16A 109.1 . . ?
C17 C16 H16B 109.1 . . ?
C16 C17 H17A 109.5 . . ?
C16 C17 H17B 109.5 . . ?
C16 C17 H17C 109.5 . . ?
H17A C17 H17B 109.5 . . ?
H17A C17 H17C 109.5 . . ?
H17B C17 H17C 109.5 . . ?
C13 C18 H18 115.9 . . ?
C19 C18 C13 128.3(3) . . ?
C19 C18 H18 115.9 . . ?
N3 C19 C20 108.8(3) . . ?
C18 C19 N3 124.6(3) . . ?
C18 C19 C20 126.2(3) . . ?
C19 C20 C23 124.1(3) . . ?
C21 C20 C19 108.1(3) . . ?
C21 C20 C23 127.6(3) . . ?
C20 C21 C22 105.5(3) . . ?
C20 C21 C25 126.8(3) . . ?
C22 C21 C25 127.3(3) . . ?
N3 C22 C21 111.7(3) . . ?
N3 C22 C27 121.7(3) . . ?
C27 C22 C21 126.5(3) . . ?
C20 C23 H23A 109.0 . . ?
C20 C23 H23B 109.0 . . ?
C20 C23 C24 113.1(3) . . ?
H23A C23 H23B 107.8 . . ?
C24 C23 H23A 109.0 . . ?
C24 C23 H23B 109.0 . . ?
C23 C24 H24A 109.5 . . ?
C23 C24 H24B 109.5 . . ?
C23 C24 H24C 109.5 . . ?
H24A C24 H24B 109.5 . . ?
H24A C24 H24C 109.5 . . ?
H24B C24 H24C 109.5 . . ?
C21 C25 H25A 109.3 . . ?
C21 C25 H25B 109.3 . . ?
C21 C25 C26 111.8(3) . . ?
H25A C25 H25B 107.9 . . ?
C26 C25 H25A 109.3 . . ?
C26 C25 H25B 109.3 . . ?
C25 C26 H26A 109.5 . . ?
C25 C26 H26B 109.5 . . ?
C25 C26 H26C 109.5 . . ?
H26A C26 H26B 109.5 . . ?
H26A C26 H26C 109.5 . . ?
H26B C26 H26C 109.5 . . ?
C28 C27 C22 120.5(3) . . ?
C38 C27 C22 119.6(3) . . ?
C38 C27 C28 119.9(3) . . ?
C27 C28 H28 119.5 . . ?
C29 C28 C27 121.1(3) . . ?
C29 C28 H28 119.5 . . ?
C28 C29 H29 120.0 . . ?
C28 C29 C30 119.9(3) . . ?
C30 C29 H29 120.0 . . ?
C29 C30 C31 135.2(3) . . ?
C29 C30 C37 118.9(3) . . ?
C37 C30 C31 106.0(3) . . ?
C32 C31 C30 134.9(3) . . ?
C32 C31 C36 118.2(3) . . ?
C36 C31 C30 106.8(3) . . ?
C31 C32 H32 120.3 . . ?
C33 C32 C31 119.5(3) . . ?
C33 C32 H32 120.3 . . ?
C32 C33 H33 119.0 . . ?
C32 C33 C34 122.1(3) . . ?
C34 C33 H33 119.0 . . ?
C33 C34 C39 121.4(3) . . ?
C35 C34 C33 119.1(3) . . ?
C35 C34 C39 119.6(3) . . ?
C34 C35 H35 120.6 . . ?
C36 C35 C34 118.7(3) . . ?
C36 C35 H35 120.6 . . ?
N4 C36 C31 109.0(3) . . ?
N4 C36 C35 128.6(3) . . ?
C35 C36 C31 122.4(3) . . ?
N4 C37 C30 109.3(3) . . ?
C38 C37 N4 128.9(3) . . ?
C38 C37 C30 121.8(3) . . ?
C27 C38 H38 120.8 . . ?
C37 C38 C27 118.4(3) . . ?
C37 C38 H38 120.8 . . ?
N5 C39 C34 122.1(3) . . ?
N5 C39 C40 110.8(3) . . ?
C34 C39 C40 127.1(3) . . ?
C39 C40 C43 127.5(4) . . ?
C41 C40 C39 106.3(3) . . ?
C41 C40 C43 125.9(3) . . ?
C40 C41 C42 107.6(3) . . ?
C40 C41 C45 128.1(4) . . ?
C42 C41 C45 124.2(4) . . ?
N5 C42 C41 109.1(3) . . ?
C47 C42 N5 126.3(3) . . ?
C47 C42 C41 124.6(3) . . ?
C40 C43 H43A 108.4 . . ?
C40 C43 H43B 108.4 . . ?
H43A C43 H43B 107.5 . . ?
C44 C43 C40 115.4(4) . . ?
C44 C43 H43A 108.4 . . ?
C44 C43 H43B 108.4 . . ?
C43 C44 H44A 109.5 . . ?
C43 C44 H44B 109.5 . . ?
C43 C44 H44C 109.5 . . ?
H44A C44 H44B 109.5 . . ?
H44A C44 H44C 109.5 . . ?
H44B C44 H44C 109.5 . . ?
C41 C45 H45A 108.9 . . ?
C41 C45 H45B 108.9 . . ?
H45A C45 H45B 107.8 . . ?
C46 C45 C41 113.2(4) . . ?
C46 C45 H45A 108.9 . . ?
C46 C45 H45B 108.9 . . ?
C45 C46 H46A 109.5 . . ?
C45 C46 H46B 109.5 . . ?
C45 C46 H46C 109.5 . . ?
H46A C46 H46B 109.5 . . ?
H46A C46 H46C 109.5 . . ?
H46B C46 H46C 109.5 . . ?
C42 C47 H47 115.4 . . ?
C42 C47 C48 129.2(3) . . ?
C48 C47 H47 115.4 . . ?
N6 C48 C47 121.7(3) . . ?
N6 C48 C49 110.2(3) . . ?
C47 C48 C49 128.1(3) . . ?
C48 C49 C52 124.4(3) . . ?
C50 C49 C48 106.4(3) . . ?
C50 C49 C52 129.1(3) . . ?
C49 C50 C51 106.2(3) . . ?
C49 C50 C54 127.9(3) . . ?
C51 C50 C54 125.9(3) . . ?
N6 C51 C50 110.3(3) . . ?
N6 C51 C56 120.8(3) . . ?
C56 C51 C50 128.6(3) . . ?
C49 C52 H52A 108.9 . . ?
C49 C52 H52B 108.9 . . ?
C49 C52 C53 113.1(3) . . ?
H52A C52 H52B 107.8 . . ?
C53 C52 H52A 108.9 . . ?
C53 C52 H52B 108.9 . . ?
C52 C53 H53A 109.5 . . ?
C52 C53 H53B 109.5 . . ?
C52 C53 H53C 109.5 . . ?
H53A C53 H53B 109.5 . . ?
H53A C53 H53C 109.5 . . ?
H53B C53 H53C 109.5 . . ?
C50 C54 H54A 108.8 . . ?
C50 C54 H54B 108.8 . . ?
C50 C54 C55 113.7(3) . . ?
H54A C54 H54B 107.7 . . ?
C55 C54 H54A 108.8 . . ?
C55 C54 H54B 108.8 . . ?
C54 C55 H55A 109.5 . . ?
C54 C55 H55B 109.5 . . ?
C54 C55 H55C 109.5 . . ?
H55A C55 H55B 109.5 . . ?
H55A C55 H55C 109.5 . . ?
H55B C55 H55C 109.5 . . ?
C51 C56 H56 115.8 . . ?
C57 C56 C51 128.3(3) . . ?
C57 C56 H56 115.8 . . ?
N7 C57 C58 108.4(3) . . ?
C56 C57 N7 125.9(3) . . ?
C56 C57 C58 125.6(3) . . ?
C57 C58 C61 124.9(3) . . ?
C59 C58 C57 107.2(3) . . ?
C59 C58 C61 127.8(4) . . ?
C58 C59 C60 106.1(3) . . ?
C58 C59 C63 125.4(3) . . ?
C60 C59 C63 128.1(3) . . ?
N7 C60 C59 111.7(3) . . ?
N7 C60 C65 121.5(3) . . ?
C59 C60 C65 126.8(3) . . ?
C58 C61 H61A 109.1 . . ?
C58 C61 H61B 109.1 . . ?
H61A C61 H61B 107.8 . . ?
C62 C61 C58 112.6(4) . . ?
C62 C61 H61A 109.1 . . ?
C62 C61 H61B 109.1 . . ?
C61 C62 H62A 109.5 . . ?
C61 C62 H62B 109.5 . . ?
C61 C62 H62C 109.5 . . ?
H62A C62 H62B 109.5 . . ?
H62A C62 H62C 109.5 . . ?
H62B C62 H62C 109.5 . . ?
C59 C63 H63A 109.0 . . ?
C59 C63 H63B 109.0 . . ?
H63A C63 H63B 107.8 . . ?
C64 C63 C59 112.9(4) . . ?
C64 C63 H63A 109.0 . . ?
C64 C63 H63B 109.0 . . ?
C63 C64 H64A 109.5 . . ?
C63 C64 H64B 109.5 . . ?
C63 C64 H64C 109.5 . . ?
H64A C64 H64B 109.5 . . ?
H64A C64 H64C 109.5 . . ?
H64B C64 H64C 109.5 . . ?
C66 C65 C60 120.3(3) . . ?
C76 C65 C60 119.8(3) . . ?
C76 C65 C66 119.8(3) . . ?
C65 C66 H66 119.2 . . ?
C67 C66 C65 121.5(3) . . ?
C67 C66 H66 119.2 . . ?
C66 C67 H67 120.2 . . ?
C66 C67 C68 119.5(3) . . ?
C68 C67 H67 120.2 . . ?
C67 C68 C69 134.8(3) . . ?
C67 C68 C75 118.7(3) . . ?
C75 C68 C69 106.5(3) . . ?
C70 C69 C68 134.8(3) . . ?
C70 C69 C74 118.5(3) . . ?
C74 C69 C68 106.7(3) . . ?
C69 C70 H70 120.1 . . ?
C71 C70 C69 119.8(3) . . ?
C71 C70 H70 120.1 . . ?
C70 C71 H71 119.2 . . ?
C70 C71 C72 121.6(3) . . ?
C72 C71 H71 119.2 . . ?
C71 C72 C1 120.5(3) . . ?
C73 C72 C1 119.5(3) . . ?
C73 C72 C71 120.0(3) . . ?
C72 C73 H73 120.9 . . ?
C72 C73 C74 118.2(3) . . ?
C74 C73 H73 120.9 . . ?
N8 C74 C69 109.3(3) . . ?
N8 C74 C73 128.6(3) . . ?
C73 C74 C69 122.0(3) . . ?
N8 C75 C68 109.1(3) . . ?
C76 C75 N8 128.7(3) . . ?
C76 C75 C68 122.2(3) . . ?
C65 C76 H76 120.9 . . ?
C75 C76 C65 118.2(3) . . ?
C75 C76 H76 120.9 . . ?
Cl3 C77 Cl4 110.6(4) . . ?
Cl3 C77 Cl5 111.7(3) . . ?
Cl3 C77 H77 108.0 . . ?
Cl4 C77 H77 108.0 . . ?
Cl5 C77 Cl4 110.5(4) . . ?
Cl5 C77 H77 108.0 . . ?
H2A O2 H2A 96.9 . 2_665 ?
H2A O2 H2A 96.9 . 3_565 ?
H2A O2 H2A 96.9 2_665 3_565 ?
H2A O2 H2B 118.9 3_565 3_565 ?
H2A O2 H2B 78.3 2_665 3_565 ?
H2A O2 H2B 27.5 . 3_565 ?
H2A O2 H2B 118.9 2_665 2_665 ?
H2A O2 H2B 118.9 . . ?
H2A O2 H2B 27.5 3_565 2_665 ?
H2A O2 H2B 78.3 . 2_665 ?
H2B O2 H2A 78.3 . 3_565 ?
H2B O2 H2A 27.5 . 2_665 ?
H2B O2 H2B 105.0 . 3_565 ?
H2B O2 H2B 105.0 . 2_665 ?
H2B O2 H2B 105.0 2_665 3_565 ?
H3A O3 H3A 100.3 2_665 3_565 ?
H3A O3 H3A 100.3 . 2_665 ?
H3A O3 H3A 100.3 . 3_565 ?
H3A O3 H3B 119.3 . . ?
H3A O3 H3B 55.7 . 3_565 ?
H3A O3 H3B 55.7 3_565 2_665 ?
H3A O3 H3B 47.1 . 2_665 ?
H3A O3 H3B 47.1 2_665 3_565 ?
H3A O3 H3B 119.3 3_565 3_565 ?
H3A O3 H3B 119.3 2_665 2_665 ?
H3B O3 H3A 55.7 . 2_665 ?
H3B O3 H3A 47.1 . 3_565 ?
H3B O3 H3B 93.2 . 2_665 ?
H3B O3 H3B 93.2 . 3_565 ?
H3B O3 H3B 93.2 2_665 3_565 ?

loop_
_geom_bond_atom_site_label_1
_geom_bond_atom_site_label_2
_geom_bond_distance
_geom_bond_site_symmetry_2
_geom_bond_publ_flag
Co1 O1 1.930(2) . ?
Co1 N1 2.020(3) . ?
Co1 N2 1.972(3) . ?
Co1 N3 2.029(3) . ?
Co2 O1 1.931(2) . ?
Co2 N5 2.036(3) 3_565 ?
Co2 N6 1.977(3) 3_565 ?
Co2 N7 2.035(3) 3_565 ?
O1 H1 0.83(5) . ?
N1 C1 1.339(4) . ?
N1 C4 1.410(4) . ?
N2 C10 1.360(5) . ?
N2 C13 1.366(4) . ?
N3 C19 1.421(4) . ?
N3 C22 1.338(4) . ?
N4 H4 0.8800 . ?
N4 C36 1.376(4) . ?
N4 C37 1.378(4) . ?
N5 C39 1.358(4) . ?
N5 C42 1.409(4) . ?
N6 C48 1.356(4) . ?
N6 C51 1.361(4) . ?
N7 C57 1.409(4) . ?
N7 C60 1.333(4) . ?
N8 H8 0.8800 . ?
N8 C74 1.373(4) . ?
N8 C75 1.385(4) . ?
C1 C2 1.453(5) . ?
C1 C72 1.477(5) . ?
C2 C3 1.357(5) . ?
C2 C5 1.509(5) . ?
C3 C4 1.439(5) . ?
C3 C7 1.506(5) . ?
C4 C9 1.375(5) . ?
C5 H5A 0.9900 . ?
C5 H5B 0.9900 . ?
C5 C6 1.534(5) . ?
C6 H6A 0.9800 . ?
C6 H6B 0.9800 . ?
C6 H6C 0.9800 . ?
C7 H7A 0.9900 . ?
C7 H7B 0.9900 . ?
C7 C8 1.533(6) . ?
C8 H8A 0.9800 . ?
C8 H8B 0.9800 . ?
C8 H8C 0.9800 . ?
C9 H9 0.9500 . ?
C9 C10 1.409(5) . ?
C10 C11 1.433(5) . ?
C11 C12 1.368(6) . ?
C11 C14 1.507(5) . ?
C12 C13 1.427(5) . ?
C12 C16 1.507(6) . ?
C13 C18 1.405(5) . ?
C14 H14A 0.9900 . ?
C14 H14B 0.9900 . ?
C14 C15 1.452(9) . ?
C15 H15A 0.9800 . ?
C15 H15B 0.9800 . ?
C15 H15C 0.9800 . ?
C16 H16A 0.9900 . ?
C16 H16B 0.9900 . ?
C16 C17 1.534(7) . ?
C17 H17A 0.9800 . ?
C17 H17B 0.9800 . ?
C17 H17C 0.9800 . ?
C18 H18 0.9500 . ?
C18 C19 1.361(5) . ?
C19 C20 1.437(5) . ?
C20 C21 1.363(5) . ?
C20 C23 1.508(5) . ?
C21 C22 1.464(5) . ?
C21 C25 1.484(5) . ?
C22 C27 1.460(5) . ?
C23 H23A 0.9900 . ?
C23 H23B 0.9900 . ?
C23 C24 1.517(6) . ?
C24 H24A 0.9800 . ?
C24 H24B 0.9800 . ?
C24 H24C 0.9800 . ?
C25 H25A 0.9900 . ?
C25 H25B 0.9900 . ?
C25 C26 1.527(6) . ?
C26 H26A 0.9800 . ?
C26 H26B 0.9800 . ?
C26 H26C 0.9800 . ?
C27 C28 1.418(4) . ?
C27 C38 1.396(5) . ?
C28 H28 0.9500 . ?
C28 C29 1.365(5) . ?
C29 H29 0.9500 . ?
C29 C30 1.390(5) . ?
C30 C31 1.441(5) . ?
C30 C37 1.421(4) . ?
C31 C32 1.401(5) . ?
C31 C36 1.416(5) . ?
C32 H32 0.9500 . ?
C32 C33 1.373(5) . ?
C33 H33 0.9500 . ?
C33 C34 1.415(5) . ?
C34 C35 1.393(5) . ?
C34 C39 1.451(5) . ?
C35 H35 0.9500 . ?
C35 C36 1.384(5) . ?
C37 C38 1.376(5) . ?
C38 H38 0.9500 . ?
C39 C40 1.454(5) . ?
C40 C41 1.368(5) . ?
C40 C43 1.509(5) . ?
C41 C42 1.439(5) . ?
C41 C45 1.508(5) . ?
C42 C47 1.371(5) . ?
C43 H43A 0.9900 . ?
C43 H43B 0.9900 . ?
C43 C44 1.500(7) . ?
C44 H44A 0.9800 . ?
C44 H44B 0.9800 . ?
C44 H44C 0.9800 . ?
C45 H45A 0.9900 . ?
C45 H45B 0.9900 . ?
C45 C46 1.502(8) . ?
C46 H46A 0.9800 . ?
C46 H46B 0.9800 . ?
C46 H46C 0.9800 . ?
C47 H47 0.9500 . ?
C47 C48 1.402(5) . ?
C48 C49 1.431(5) . ?
C49 C50 1.380(5) . ?
C49 C52 1.493(5) . ?
C50 C51 1.429(5) . ?
C50 C54 1.495(5) . ?
C51 C56 1.413(5) . ?
C52 H52A 0.9900 . ?
C52 H52B 0.9900 . ?
C52 C53 1.526(6) . ?
C53 H53A 0.9800 . ?
C53 H53B 0.9800 . ?
C53 H53C 0.9800 . ?
C54 H54A 0.9900 . ?
C54 H54B 0.9900 . ?
C54 C55 1.518(6) . ?
C55 H55A 0.9800 . ?
C55 H55B 0.9800 . ?
C55 H55C 0.9800 . ?
C56 H56 0.9500 . ?
C56 C57 1.363(5) . ?
C57 C58 1.460(5) . ?
C58 C59 1.365(5) . ?
C58 C61 1.502(5) . ?
C59 C60 1.455(5) . ?
C59 C63 1.505(6) . ?
C60 C65 1.470(5) . ?
C61 H61A 0.9900 . ?
C61 H61B 0.9900 . ?
C61 C62 1.489(7) . ?
C62 H62A 0.9800 . ?
C62 H62B 0.9800 . ?
C62 H62C 0.9800 . ?
C63 H63A 0.9900 . ?
C63 H63B 0.9900 . ?
C63 C64 1.499(7) . ?
C64 H64A 0.9800 . ?
C64 H64B 0.9800 . ?
C64 H64C 0.9800 . ?
C65 C66 1.408(5) . ?
C65 C76 1.398(5) . ?
C66 H66 0.9500 . ?
C66 C67 1.371(5) . ?
C67 H67 0.9500 . ?
C67 C68 1.396(5) . ?
C68 C69 1.430(5) . ?
C68 C75 1.413(5) . ?
C69 C70 1.399(5) . ?
C69 C74 1.413(4) . ?
C70 H70 0.9500 . ?
C70 C71 1.364(5) . ?
C71 H71 0.9500 . ?
C71 C72 1.416(5) . ?
C72 C73 1.384(5) . ?
C73 H73 0.9500 . ?
C73 C74 1.397(5) . ?
C75 C76 1.382(5) . ?
C76 H76 0.9500 . ?
Cl3 C77 1.738(7) . ?
Cl4 C77 1.762(6) . ?
Cl5 C77 1.740(7) . ?
C77 H77 1.0000 . ?
O2 H2A 0.8499 . ?
O2 H2A 0.8500 3_565 ?
O2 H2A 0.8500 2_665 ?
O2 H2B 0.8502 . ?
O2 H2B 0.8502 2_665 ?
O2 H2B 0.8502 3_565 ?
O3 H3A 0.8498 . ?
O3 H3A 0.8499 3_565 ?
O3 H3A 0.8499 2_665 ?
O3 H3B 0.8499 . ?
O3 H3B 0.8499 3_565 ?
O3 H3B 0.8499 2_665 ?

loop_
_geom_hbond_atom_site_label_D
_geom_hbond_atom_site_label_H
_geom_hbond_atom_site_label_A
_geom_hbond_distance_DH
_geom_hbond_distance_HA
_geom_hbond_distance_DA
_geom_hbond_angle_DHA
_geom_hbond_site_symmetry_A
_geom_hbond_publ_flag
N4 H4 Cl2 0.88 2.48 3.271(3) 150.7 . yes
N8 H8 Cl2 0.88 2.50 3.278(3) 147.7 3_565 yes
O2 H2A Cl2 0.85 2.57 3.391(4) 161.8 . yes
O2 H2B Cl2 0.85 2.58 3.391(4) 160.7 2_665 yes
O3 H3A Cl2 0.85 2.56 3.341(5) 153.6 2_665 yes
O3 H3B Cl2 0.85 2.62 3.341(5) 143.8 . yes

loop_
_geom_torsion_atom_site_label_1
_geom_torsion_atom_site_label_2
_geom_torsion_atom_site_label_3
_geom_torsion_atom_site_label_4
_geom_torsion
_geom_torsion_site_symmetry_1
_geom_torsion_site_symmetry_2
_geom_torsion_site_symmetry_3
_geom_torsion_site_symmetry_4
_geom_torsion_publ_flag
Co1 N1 C1 C2 -175.6(2) . . . . ?
Co1 N1 C1 C72 1.7(5) . . . . ?
Co1 N1 C4 C3 175.5(2) . . . . ?
Co1 N1 C4 C9 -1.6(5) . . . . ?
Co1 N2 C10 C9 10.3(5) . . . . ?
Co1 N2 C10 C11 -172.5(3) . . . . ?
Co1 N2 C13 C12 172.7(3) . . . . ?
Co1 N2 C13 C18 -12.3(5) . . . . ?
Co1 N3 C19 C18 25.2(4) . . . . ?
Co1 N3 C19 C20 -160.9(2) . . . . ?
Co1 N3 C22 C21 158.6(2) . . . . ?
Co1 N3 C22 C27 -23.2(5) . . . . ?
Co2 N5 C39 C34 3.2(5) 2_665 . . . ?
Co2 N5 C39 C40 -174.3(3) 2_665 . . . ?
Co2 N5 C42 C41 175.9(2) 2_665 . . . ?
Co2 N5 C42 C47 -1.3(5) 2_665 . . . ?
Co2 N6 C48 C47 11.7(5) 2_665 . . . ?
Co2 N6 C48 C49 -170.6(2) 2_665 . . . ?
Co2 N6 C51 C50 170.1(2) 2_665 . . . ?
Co2 N6 C51 C56 -14.7(5) 2_665 . . . ?
Co2 N7 C57 C56 25.8(5) 2_665 . . . ?
Co2 N7 C57 C58 -157.8(2) 2_665 . . . ?
Co2 N7 C60 C59 154.1(3) 2_665 . . . ?
Co2 N7 C60 C65 -27.0(5) 2_665 . . . ?
N1 C1 C2 C3 0.9(4) . . . . ?
N1 C1 C2 C5 174.4(3) . . . . ?
N1 C1 C72 C71 148.0(3) . . . . ?
N1 C1 C72 C73 -32.1(5) . . . . ?
N1 C4 C9 C10 -3.2(6) . . . . ?
N2 C10 C11 C12 -0.3(5) . . . . ?
N2 C10 C11 C14 -178.7(4) . . . . ?
N2 C13 C18 C19 -12.1(6) . . . . ?
N3 C19 C20 C21 -2.4(4) . . . . ?
N3 C19 C20 C23 -177.4(3) . . . . ?
N3 C22 C27 C28 -37.9(5) . . . . ?
N3 C22 C27 C38 143.3(3) . . . . ?
N4 C37 C38 C27 -178.8(3) . . . . ?
N5 C39 C40 C41 -0.4(4) . . . . ?
N5 C39 C40 C43 173.6(4) . . . . ?
N5 C42 C47 C48 -2.9(6) . . . . ?
N6 C48 C49 C50 0.6(4) . . . . ?
N6 C48 C49 C52 -176.4(3) . . . . ?
N6 C51 C56 C57 -8.6(6) . . . . ?
N7 C57 C58 C59 -1.0(4) . . . . ?
N7 C57 C58 C61 -178.4(4) . . . . ?
N7 C60 C65 C66 -33.2(5) . . . . ?
N7 C60 C65 C76 147.0(3) . . . . ?
N8 C75 C76 C65 -177.8(3) . . . . ?
C1 N1 C4 C3 -0.5(4) . . . . ?
C1 N1 C4 C9 -177.6(4) . . . . ?
C1 C2 C3 C4 -1.1(4) . . . . ?
C1 C2 C3 C7 -178.8(4) . . . . ?
C1 C2 C5 C6 104.3(4) . . . . ?
C1 C72 C73 C74 180.0(3) . . . . ?
C2 C1 C72 C71 -35.1(5) . . . . ?
C2 C1 C72 C73 144.8(3) . . . . ?
C2 C3 C4 N1 1.0(4) . . . . ?
C2 C3 C4 C9 178.2(3) . . . . ?
C2 C3 C7 C8 96.9(5) . . . . ?
C3 C2 C5 C6 -83.5(5) . . . . ?
C3 C4 C9 C10 -179.8(4) . . . . ?
C4 N1 C1 C2 -0.3(4) . . . . ?
C4 N1 C1 C72 177.1(3) . . . . ?
C4 C3 C7 C8 -80.4(5) . . . . ?
C4 C9 C10 N2 -1.2(6) . . . . ?
C4 C9 C10 C11 -177.9(4) . . . . ?
C5 C2 C3 C4 -174.7(3) . . . . ?
C5 C2 C3 C7 7.6(6) . . . . ?
C7 C3 C4 N1 178.8(3) . . . . ?
C7 C3 C4 C9 -4.1(6) . . . . ?
C9 C10 C11 C12 176.7(4) . . . . ?
C9 C10 C11 C14 -1.8(7) . . . . ?
C10 N2 C13 C12 -0.6(4) . . . . ?
C10 N2 C13 C18 174.4(3) . . . . ?
C10 C11 C12 C13 -0.1(5) . . . . ?
C10 C11 C12 C16 -175.3(4) . . . . ?
C10 C11 C14 C15 97.3(7) . . . . ?
C11 C12 C13 N2 0.4(5) . . . . ?
C11 C12 C13 C18 -174.2(4) . . . . ?
C11 C12 C16 C17 102.8(6) . . . . ?
C12 C11 C14 C15 -80.8(8) . . . . ?
C12 C13 C18 C19 161.9(4) . . . . ?
C13 N2 C10 C9 -176.7(3) . . . . ?
C13 N2 C10 C11 0.5(4) . . . . ?
C13 C12 C16 C17 -71.6(6) . . . . ?
C13 C18 C19 N3 3.8(6) . . . . ?
C13 C18 C19 C20 -169.1(4) . . . . ?
C14 C11 C12 C13 178.3(4) . . . . ?
C14 C11 C12 C16 3.2(8) . . . . ?
C16 C12 C13 N2 175.9(4) . . . . ?
C16 C12 C13 C18 1.3(7) . . . . ?
C18 C19 C20 C21 171.4(3) . . . . ?
C18 C19 C20 C23 -3.5(6) . . . . ?
C19 N3 C22 C21 1.6(4) . . . . ?
C19 N3 C22 C27 179.7(3) . . . . ?
C19 C20 C21 C22 3.2(4) . . . . ?
C19 C20 C21 C25 -169.2(3) . . . . ?
C19 C20 C23 C24 86.7(5) . . . . ?
C20 C21 C22 N3 -3.1(4) . . . . ?
C20 C21 C22 C27 178.9(3) . . . . ?
C20 C21 C25 C26 103.1(4) . . . . ?
C21 C20 C23 C24 -87.2(5) . . . . ?
C21 C22 C27 C28 139.9(3) . . . . ?
C21 C22 C27 C38 -38.9(5) . . . . ?
C22 N3 C19 C18 -173.5(3) . . . . ?
C22 N3 C19 C20 0.4(4) . . . . ?
C22 C21 C25 C26 -67.7(5) . . . . ?
C22 C27 C28 C29 -178.2(3) . . . . ?
C22 C27 C38 C37 178.4(3) . . . . ?
C23 C20 C21 C22 177.9(3) . . . . ?
C23 C20 C21 C25 5.5(6) . . . . ?
C25 C21 C22 N3 169.3(3) . . . . ?
C25 C21 C22 C27 -8.7(5) . . . . ?
C27 C28 C29 C30 0.6(5) . . . . ?
C28 C27 C38 C37 -0.5(5) . . . . ?
C28 C29 C30 C31 179.2(4) . . . . ?
C28 C29 C30 C37 -1.8(5) . . . . ?
C29 C30 C31 C32 -0.9(7) . . . . ?
C29 C30 C31 C36 179.5(4) . . . . ?
C29 C30 C37 N4 -179.7(3) . . . . ?
C29 C30 C37 C38 2.0(5) . . . . ?
C30 C31 C32 C33 -179.0(4) . . . . ?
C30 C31 C36 N4 -0.3(4) . . . . ?
C30 C31 C36 C35 177.9(3) . . . . ?
C30 C37 C38 C27 -0.8(5) . . . . ?
C31 C30 C37 N4 -0.4(4) . . . . ?
C31 C30 C37 C38 -178.8(3) . . . . ?
C31 C32 C33 C34 1.0(6) . . . . ?
C32 C31 C36 N4 -180.0(3) . . . . ?
C32 C31 C36 C35 -1.8(5) . . . . ?
C32 C33 C34 C35 -1.5(6) . . . . ?
C32 C33 C34 C39 177.8(4) . . . . ?
C33 C34 C35 C36 0.4(5) . . . . ?
C33 C34 C39 N5 148.3(4) . . . . ?
C33 C34 C39 C40 -34.7(6) . . . . ?
C34 C35 C36 N4 179.1(3) . . . . ?
C34 C35 C36 C31 1.2(5) . . . . ?
C34 C39 C40 C41 -177.7(4) . . . . ?
C34 C39 C40 C43 -3.7(7) . . . . ?
C35 C34 C39 N5 -32.4(5) . . . . ?
C35 C34 C39 C40 144.7(4) . . . . ?
C36 N4 C37 C30 0.2(4) . . . . ?
C36 N4 C37 C38 178.5(3) . . . . ?
C36 C31 C32 C33 0.6(5) . . . . ?
C37 N4 C36 C31 0.0(4) . . . . ?
C37 N4 C36 C35 -178.0(3) . . . . ?
C37 C30 C31 C32 -179.9(4) . . . . ?
C37 C30 C31 C36 0.4(4) . . . . ?
C38 C27 C28 C29 0.6(5) . . . . ?
C39 N5 C42 C41 1.3(4) . . . . ?
C39 N5 C42 C47 -176.0(4) . . . . ?
C39 C34 C35 C36 -179.0(3) . . . . ?
C39 C40 C41 C42 1.2(4) . . . . ?
C39 C40 C41 C45 -177.0(4) . . . . ?
C39 C40 C43 C44 107.0(5) . . . . ?
C40 C41 C42 N5 -1.6(4) . . . . ?
C40 C41 C42 C47 175.8(4) . . . . ?
C40 C41 C45 C46 103.3(6) . . . . ?
C41 C40 C43 C44 -80.2(6) . . . . ?
C41 C42 C47 C48 -179.8(4) . . . . ?
C42 N5 C39 C34 176.9(3) . . . . ?
C42 N5 C39 C40 -0.6(4) . . . . ?
C42 C41 C45 C46 -74.5(6) . . . . ?
C42 C47 C48 N6 -2.4(6) . . . . ?
C42 C47 C48 C49 -179.6(4) . . . . ?
C43 C40 C41 C42 -173.0(4) . . . . ?
C43 C40 C41 C45 8.9(7) . . . . ?
C45 C41 C42 N5 176.7(4) . . . . ?
C45 C41 C42 C47 -6.0(7) . . . . ?
C47 C48 C49 C50 178.0(4) . . . . ?
C47 C48 C49 C52 1.0(6) . . . . ?
C48 N6 C51 C50 -1.2(4) . . . . ?
C48 N6 C51 C56 173.9(3) . . . . ?
C48 C49 C50 C51 -1.3(4) . . . . ?
C48 C49 C50 C54 -178.3(3) . . . . ?
C48 C49 C52 C53 78.9(5) . . . . ?
C49 C50 C51 N6 1.6(4) . . . . ?
C49 C50 C51 C56 -173.1(3) . . . . ?
C49 C50 C54 C55 90.4(5) . . . . ?
C50 C49 C52 C53 -97.4(5) . . . . ?
C50 C51 C56 C57 165.6(4) . . . . ?
C51 N6 C48 C47 -177.2(3) . . . . ?
C51 N6 C48 C49 0.4(4) . . . . ?
C51 C50 C54 C55 -86.1(5) . . . . ?
C51 C56 C57 N7 1.1(6) . . . . ?
C51 C56 C57 C58 -174.8(4) . . . . ?
C52 C49 C50 C51 175.5(4) . . . . ?
C52 C49 C50 C54 -1.5(6) . . . . ?
C54 C50 C51 N6 178.7(3) . . . . ?
C54 C50 C51 C56 4.0(6) . . . . ?
C56 C57 C58 C59 175.5(4) . . . . ?
C56 C57 C58 C61 -1.9(6) . . . . ?
C57 N7 C60 C59 0.9(4) . . . . ?
C57 N7 C60 C65 179.8(3) . . . . ?
C57 C58 C59 C60 1.5(4) . . . . ?
C57 C58 C59 C63 -171.0(4) . . . . ?
C57 C58 C61 C62 95.9(5) . . . . ?
C58 C59 C60 N7 -1.6(4) . . . . ?
C58 C59 C60 C65 179.6(3) . . . . ?
C58 C59 C63 C64 105.5(5) . . . . ?
C59 C58 C61 C62 -81.0(6) . . . . ?
C59 C60 C65 C66 145.5(4) . . . . ?
C59 C60 C65 C76 -34.3(5) . . . . ?
C60 N7 C57 C56 -176.4(4) . . . . ?
C60 N7 C57 C58 0.0(4) . . . . ?
C60 C59 C63 C64 -65.3(5) . . . . ?
C60 C65 C66 C67 -178.6(3) . . . . ?
C60 C65 C76 C75 178.5(3) . . . . ?
C61 C58 C59 C60 178.8(4) . . . . ?
C61 C58 C59 C63 6.3(7) . . . . ?
C63 C59 C60 N7 170.6(4) . . . . ?
C63 C59 C60 C65 -8.2(6) . . . . ?
C65 C66 C67 C68 0.1(6) . . . . ?
C66 C65 C76 C75 -1.3(5) . . . . ?
C66 C67 C68 C69 178.4(4) . . . . ?
C66 C67 C68 C75 -1.3(5) . . . . ?
C67 C68 C69 C70 0.3(7) . . . . ?
C67 C68 C69 C74 -179.4(4) . . . . ?
C67 C68 C75 N8 179.5(3) . . . . ?
C67 C68 C75 C76 1.3(5) . . . . ?
C68 C69 C70 C71 -178.9(4) . . . . ?
C68 C69 C74 N8 -0.3(4) . . . . ?
C68 C69 C74 C73 177.8(3) . . . . ?
C68 C75 C76 C65 0.1(5) . . . . ?
C69 C68 C75 N8 -0.3(4) . . . . ?
C69 C68 C75 C76 -178.5(3) . . . . ?
C69 C70 C71 C72 0.7(5) . . . . ?
C70 C69 C74 N8 180.0(3) . . . . ?
C70 C69 C74 C73 -2.0(5) . . . . ?
C70 C71 C72 C1 178.9(3) . . . . ?
C70 C71 C72 C73 -1.0(5) . . . . ?
C71 C72 C73 C74 -0.2(5) . . . . ?
C72 C1 C2 C3 -176.2(3) . . . . ?
C72 C1 C2 C5 -2.7(6) . . . . ?
C72 C73 C74 N8 179.3(3) . . . . ?
C72 C73 C74 C69 1.6(5) . . . . ?
C74 N8 C75 C68 0.1(4) . . . . ?
C74 N8 C75 C76 178.2(3) . . . . ?
C74 C69 C70 C71 0.8(5) . . . . ?
C75 N8 C74 C69 0.1(4) . . . . ?
C75 N8 C74 C73 -177.8(3) . . . . ?
C75 C68 C69 C70 -180.0(4) . . . . ?
C75 C68 C69 C74 0.3(4) . . . . ?
C76 C65 C66 C67 1.3(5) . . . . ?
